data_1577426
loop_
_publ_author_name
'Tian, Peilin'
'Saraiva C\^amara, Viktor'
'Valentine, Margarita'
'Tinkler, Andrew P.'
'Crumpton, Agamemnon E.'
'Anderson, Edward A.'

_publ_section_title
;
 Enantioselective Titanium-Catalyzed Cycloadditions of
 Thiophene-S,S-Dioxides with Indenes
;
_journal_name_full 'Chemical Science'
_journal_paper_doi 10.1039/D6SC01387B
_journal_year 2026
_chemical_formula_moiety 'C8 H6 Cl N O5 S'
_chemical_formula_sum 'C8 H6 Cl N O5 S'
_chemical_formula_weight 263.66
_chemical_melting_point ?
_space_group_IT_number 14
_space_group_name_Hall '-P 2yn'
_space_group_name_H-M_alt 'P 1 21/n 1'
_symmetry_cell_setting monoclinic
_symmetry_space_group_name_Hall '-P 2yn'
_symmetry_space_group_name_H-M 'P 1 21/n 1'
_atom_sites_solution_hydrogens difmap
_atom_sites_solution_primary other
_audit_creation_date 2025-06-02
_audit_creation_method 'CRYSTALS_ver_14_build_c42b451 '
_audit_update_record
;
2025-12-02 deposited with the CCDC.	2026-06-16 downloaded from the CCDC.
;
_cell_angle_alpha 90
_cell_angle_beta 95.9999(8)
_cell_angle_gamma 90
_cell_formula_units_Z 4
_cell_length_a 10.97250(10)
_cell_length_b 6.52180(10)
_cell_length_c 14.02240(10)
_cell_measurement_reflns_used 20079
_cell_measurement_temperature 100
_cell_measurement_theta_max 74.93
_cell_measurement_theta_min 4.86
_cell_volume 997.952(19)
_computing_cell_refinement
; 
 CrysAlisPro (Rigaku Oxford Diffraction, 2021) 
;
_computing_data_collection 'SuperNova, (Oxford Diffraction, 2010)'
_computing_data_reduction
; 
 CrysAlisPro (Rigaku Oxford Diffraction, 2021) 
;
_computing_molecular_graphics 'CAMERON (Watkin et al., 1996)'
_computing_publication_material 'CRYSTALS (Betteridge et al., 2003)'
_computing_structure_refinement 'CRYSTALS (Betteridge et al., 2003)'
_computing_structure_solution 'Superflip (Palatinus & Chapuis, 2007)'
_diffrn_ambient_temperature 100
_diffrn_measured_fraction_theta_full 0.999
_diffrn_measured_fraction_theta_max 0.983
_diffrn_measurement_device Area
_diffrn_measurement_device_type 'Oxford Diffraction SuperNova'
_diffrn_measurement_method \w
_diffrn_radiation_monochromator 'focussing mirrors'
_diffrn_radiation_type 'Cu K\a'
_diffrn_radiation_wavelength 1.54184
_diffrn_reflns_av_R_equivalents 0.042
_diffrn_reflns_av_unetI/netI 0.034
_diffrn_reflns_limit_h_max 12
_diffrn_reflns_limit_h_min -13
_diffrn_reflns_limit_k_max 8
_diffrn_reflns_limit_k_min -8
_diffrn_reflns_limit_l_max 17
_diffrn_reflns_limit_l_min -17
_diffrn_reflns_number 31025
_diffrn_reflns_theta_full 73.497
_diffrn_reflns_theta_max 75.771
_diffrn_reflns_theta_min 4.878
_diffrn_standards_number 0
_exptl_absorpt_coefficient_mu 5.462
_exptl_absorpt_correction_T_max 0.62
_exptl_absorpt_correction_T_min 0.32
_exptl_absorpt_correction_type multi-scan
_exptl_absorpt_process_details
; 
 CrysAlisPro (Rigaku Oxford Diffraction, 2021) 
;
_exptl_crystal_colour colourless
_exptl_crystal_density_diffrn 1.755
_exptl_crystal_density_meas ?
_exptl_crystal_density_method 'not measured'
_exptl_crystal_description prism
_exptl_crystal_F_000 536
_exptl_crystal_size_max 0.272
_exptl_crystal_size_mid 0.120
_exptl_crystal_size_min 0.087
_refine_diff_density_max 0.69
_refine_diff_density_min -0.65
_refine_ls_extinction_method None
_refine_ls_goodness_of_fit_ref 1.0031
_refine_ls_hydrogen_treatment constr
_refine_ls_matrix_type full
_refine_ls_number_parameters 145
_refine_ls_number_reflns 2038
_refine_ls_number_restraints 0
_refine_ls_R_factor_all 0.0350
_refine_ls_R_factor_gt 0.0341
_refine_ls_shift/su_max 0.0003660
_refine_ls_shift/su_mean 0.0000297
_refine_ls_structure_factor_coef Fsqd
_refine_ls_weighting_details
;
 Method= Modified Sheldrick 
 w=1/[\s^2^(F^2^) + ( 0.04P)^2^ + 1.53P] 
 ,where P=(max(Fo^2^,0) + 2Fc^2^)/3 
;
_refine_ls_weighting_scheme calc
_refine_ls_wR_factor_all 0.0860
_refine_ls_wR_factor_gt 0.0853
_refine_ls_wR_factor_ref 0.0860
_reflns_limit_h_max 13
_reflns_limit_h_min -13
_reflns_limit_k_max 8
_reflns_limit_k_min 0
_reflns_limit_l_max 17
_reflns_limit_l_min 0
_reflns_number_gt 1970
_reflns_number_total 2038
_reflns_threshold_expression I>2.0\s(I)
_oxford_diffrn_Wilson_B_factor 1.73
_oxford_diffrn_Wilson_scale 3.62
_oxford_refine_ls_scale 0.5308(12)
_oxford_structure_analysis_title 7882
_cod_data_source_file d6sc01387b2.cif
_cod_data_source_block 1a
_cod_depositor_comments
;
The following automatic conversions were performed:

data item '_chemical_melting_point' value 'not measured' was changed
to '?' -- the value is undefined or not given.

data item '_exptl_crystal_density_meas' value 'not measured' was
changed to '?' -- the value is perceived as not measured.

Automatic conversion script
Id: cif_fix_values 8170 2020-07-09 18:12:32Z antanas 
;
_cod_original_sg_symbol_Hall '-P 2yn '
_cod_original_sg_symbol_H-M 'P 21/n '
_cod_database_code 1577426
_oxford_refine_reflns_threshold_expression I>-3.0\s(I)
_refine_ls_r_factor_ref 0.0350
_reflns_number_all 2038

loop_
_symmetry_equiv_pos_as_xyz
x,y,z
-x,-y,-z
x+1/2,-y+1/2,z+1/2
-x+1/2,y+1/2,-z+1/2

loop_
_atom_site_label
_atom_site_type_symbol
_atom_site_fract_x
_atom_site_fract_y
_atom_site_fract_z
_atom_site_U_iso_or_equiv
_atom_site_occupancy
_atom_site_adp_type
_atom_site_refinement_flags_posn
_atom_site_refinement_flags_adp
_atom_site_refinement_flags_occupancy
_atom_site_disorder_assembly
_atom_site_disorder_group
_atom_site_attached_hydrogens
Cl1 Cl 0.79785(5) 0.69166(8) 0.69508(3) 0.0290 1.0000 Uani . . . . . .
C2 C 0.73039(19) 0.7348(3) 0.58237(14) 0.0222 1.0000 Uani . . . . . .
S3 S 0.72366(5) 0.99231(7) 0.54000(3) 0.0231 1.0000 Uani . . . . . .
O4 O 0.84401(15) 1.0662(3) 0.52871(11) 0.0339 1.0000 Uani . . . . . .
O5 O 0.64835(15) 1.1112(2) 0.59733(10) 0.0299 1.0000 Uani . . . . . .
C6 C 0.6451(2) 0.9170(3) 0.42756(14) 0.0232 1.0000 Uani . . . . . .
C7 C 0.59921(19) 1.0826(3) 0.36219(13) 0.0212 1.0000 Uani . . . . . .
O8 O 0.57697(15) 1.2500(2) 0.39509(10) 0.0272 1.0000 Uani . . . . . .
N9 N 0.57536(16) 1.0501(2) 0.26427(11) 0.0206 1.0000 Uani . . . . . .
C10 C 0.62896(19) 0.9043(3) 0.20896(14) 0.0237 1.0000 Uani . . . . . .
O11 O 0.60961(15) 0.9590(2) 0.11633(10) 0.0289 1.0000 Uani . . . . . .
C12 C 0.5296(2) 1.1365(3) 0.10457(14) 0.0262 1.0000 Uani . . . . . .
C13 C 0.5279(2) 1.2246(3) 0.20504(14) 0.0246 1.0000 Uani . . . . . .
O14 O 0.68396(15) 0.7522(2) 0.23564(10) 0.0302 1.0000 Uani . . . . . .
C15 C 0.6261(2) 0.7141(3) 0.42893(14) 0.0238 1.0000 Uani . . . . . .
C16 C 0.6746(2) 0.6091(3) 0.51815(14) 0.0242 1.0000 Uani . . . . . .
H122 H 0.5618 1.2310 0.0605 0.0317 1.0000 Uiso R . . . . .
H121 H 0.4501 1.0928 0.0783 0.0317 1.0000 Uiso R . . . . .
H131 H 0.5822 1.3400 0.2153 0.0295 1.0000 Uiso R . . . . .
H132 H 0.4466 1.2609 0.2181 0.0298 1.0000 Uiso R . . . . .
H151 H 0.5844 0.6435 0.3780 0.0298 1.0000 Uiso R . . . . .
H161 H 0.6641 0.4684 0.5272 0.0299 1.0000 Uiso R . . . . .

loop_
_atom_site_aniso_label
_atom_site_aniso_U_11
_atom_site_aniso_U_22
_atom_site_aniso_U_33
_atom_site_aniso_U_23
_atom_site_aniso_U_13
_atom_site_aniso_U_12
Cl1 0.0471(3) 0.0222(3) 0.0156(2) 0.00258(17) -0.00721(19) 0.0055(2)
C2 0.0334(10) 0.0166(9) 0.0158(9) 0.0030(7) -0.0019(8) 0.0036(8)
S3 0.0387(3) 0.0139(2) 0.0147(2) -0.00002(16) -0.00769(19) -0.00210(19)
O4 0.0420(9) 0.0289(8) 0.0284(8) 0.0026(6) -0.0072(7) -0.0097(7)
O5 0.0501(9) 0.0192(7) 0.0182(7) -0.0031(6) -0.0064(6) 0.0052(7)
C6 0.0352(11) 0.0178(9) 0.0147(9) -0.0019(7) -0.0061(8) -0.0017(8)
C7 0.0306(10) 0.0160(9) 0.0154(9) -0.0007(7) -0.0048(7) -0.0021(8)
O8 0.0446(9) 0.0173(7) 0.0180(7) -0.0029(6) -0.0050(6) 0.0023(6)
N9 0.0323(9) 0.0144(8) 0.0137(7) 0.0003(6) -0.0042(6) 0.0021(7)
C10 0.0323(10) 0.0211(10) 0.0164(9) -0.0014(8) -0.0042(8) 0.0022(8)
O11 0.0435(9) 0.0273(8) 0.0147(7) -0.0002(6) -0.0025(6) 0.0110(7)
C12 0.0378(11) 0.0223(10) 0.0172(9) 0.0020(8) -0.0030(8) 0.0081(9)
C13 0.0367(11) 0.0182(9) 0.0173(9) 0.0018(8) -0.0050(8) 0.0040(8)
O14 0.0443(9) 0.0235(7) 0.0215(7) 0.0000(6) -0.0033(6) 0.0119(7)
C15 0.0352(11) 0.0173(9) 0.0175(9) -0.0017(7) -0.0041(8) -0.0020(8)
C16 0.0375(11) 0.0149(9) 0.0195(9) 0.0013(7) -0.0005(8) 0.0000(8)

loop_
_atom_type_symbol
_atom_type_scat_dispersion_real
_atom_type_scat_dispersion_imag
_atom_type_scat_Cromer_Mann_a1
_atom_type_scat_Cromer_Mann_b1
_atom_type_scat_Cromer_Mann_a2
_atom_type_scat_Cromer_Mann_b2
_atom_type_scat_Cromer_Mann_a3
_atom_type_scat_Cromer_Mann_b3
_atom_type_scat_Cromer_Mann_a4
_atom_type_scat_Cromer_Mann_b4
_atom_type_scat_Cromer_Mann_c
_atom_type_scat_source
C 0.0181 0.0091 2.3100 20.8439 1.0200 10.2075 1.5886 0.5687 0.8650 51.6512 0.2156 'International Tables Vol C 4.2.6.8 and 6.1.1.4'
H 0.0000 0.0000 0.4930 10.5109 0.3229 26.1257 0.1402 3.1424 0.0408 57.7998 0.0030 'International Tables Vol C 4.2.6.8 and 6.1.1.4'
Cl 0.3639 0.7018 11.4604 0.0104 7.1964 1.1662 6.2556 18.5194 1.6455 47.7784 -9.5574 'International Tables Vol C 4.2.6.8 and 6.1.1.4'
N 0.0311 0.0180 12.2126 0.0057 3.1322 9.8933 2.0125 28.9975 1.1663 0.5826 -11.5290 'International Tables Vol C 4.2.6.8 and 6.1.1.4'
O 0.0492 0.0322 3.0485 13.2771 2.2868 5.7011 1.5463 0.3239 0.8670 32.9089 0.2508 'International Tables Vol C 4.2.6.8 and 6.1.1.4'
S 0.3331 0.5567 6.9053 1.4679 5.2034 22.2151 1.4379 0.2536 1.5863 56.1720 0.8669 'International Tables Vol C 4.2.6.8 and 6.1.1.4'

loop_
_geom_angle_atom_site_label_1
_geom_angle_site_symmetry_1
_geom_angle_atom_site_label_2
_geom_angle_site_symmetry_2
_geom_angle_atom_site_label_3
_geom_angle_site_symmetry_3
_geom_angle
_geom_angle_publ_flag
Cl1 . C2 . S3 . 117.77(12) yes
Cl1 . C2 . C16 . 131.17(16) yes
S3 . C2 . C16 . 110.98(15) yes
C2 . S3 . O4 . 110.39(10) yes
C2 . S3 . O5 . 109.15(9) yes
O4 . S3 . O5 . 118.11(10) yes
C2 . S3 . C6 . 91.98(9) yes
O4 . S3 . C6 . 111.18(10) yes
O5 . S3 . C6 . 112.91(10) yes
S3 . C6 . C7 . 116.80(14) yes
S3 . C6 . C15 . 108.69(15) yes
C7 . C6 . C15 . 133.65(19) yes
C6 . C7 . O8 . 119.37(17) yes
C6 . C7 . N9 . 121.46(17) yes
O8 . C7 . N9 . 119.10(17) yes
C7 . N9 . C10 . 127.40(17) yes
C7 . N9 . C13 . 117.38(16) yes
C10 . N9 . C13 . 110.97(15) yes
N9 . C10 . O11 . 108.88(16) yes
N9 . C10 . O14 . 128.12(18) yes
O11 . C10 . O14 . 123.01(19) yes
C10 . O11 . C12 . 110.76(15) yes
O11 . C12 . C13 . 105.12(15) yes
O11 . C12 . H122 . 108.9 no
C13 . C12 . H122 . 113.1 no
O11 . C12 . H121 . 108.9 no
C13 . C12 . H121 . 111.8 no
H122 . C12 . H121 . 108.9 no
C12 . C13 . N9 . 101.13(15) yes
C12 . C13 . H131 . 111.5 no
N9 . C13 . H131 . 110.1 no
C12 . C13 . H132 . 111.8 no
N9 . C13 . H132 . 111.3 no
H131 . C13 . H132 . 110.6 no
C6 . C15 . C16 . 115.31(18) yes
C6 . C15 . H151 . 122.9 no
C16 . C15 . H151 . 121.8 no
C15 . C16 . C2 . 112.98(18) yes
C15 . C16 . H161 . 122.1 no
C2 . C16 . H161 . 124.9 no

loop_
_geom_bond_atom_site_label_1
_geom_bond_site_symmetry_1
_geom_bond_atom_site_label_2
_geom_bond_site_symmetry_2
_geom_bond_distance
_geom_bond_publ_flag
Cl1 . C2 . 1.6972(19) yes
C2 . S3 . 1.780(2) yes
C2 . C16 . 1.320(3) yes
S3 . O4 . 1.4300(17) yes
S3 . O5 . 1.4384(16) yes
S3 . C6 . 1.7849(19) yes
C6 . C7 . 1.471(3) yes
C6 . C15 . 1.340(3) yes
C7 . O8 . 1.220(2) yes
C7 . N9 . 1.387(2) yes
N9 . C10 . 1.395(3) yes
N9 . C13 . 1.471(2) yes
C10 . O11 . 1.342(2) yes
C10 . O14 . 1.201(3) yes
O11 . C12 . 1.452(2) yes
C12 . C13 . 1.523(3) yes
C12 . H122 . 0.965 no
C12 . H121 . 0.954 no
C13 . H131 . 0.961 no
C13 . H132 . 0.959 no
C15 . C16 . 1.476(3) yes
C15 . H151 . 0.929 no
C16 . H161 . 0.935 no

loop_
_geom_hbond_atom_site_label_D
_geom_hbond_site_symmetry_D
_geom_hbond_atom_site_label_H
_geom_hbond_site_symmetry_H
_geom_hbond_atom_site_label_A
_geom_hbond_site_symmetry_A
_geom_hbond_angle_DHA
_geom_hbond_distance_DH
_geom_hbond_distance_HA
_geom_hbond_distance_DA
_geom_hbond_publ_flag
C16 . H161 . O5 1_545 165 0.93 2.54 3.453(3) yes
C16 . H161 . O8 1_545 121 0.93 2.45 3.037(3) yes
